data_4313850
loop_
_publ_author_name
'Eric J. Schelter'
'Jitendra K. Bera'
'John Bacsa'
'Jos\'e Ram\'on Gal\'an-Mascar\'os'
'Kim R. Dunbar'

_publ_contact_author_address
;   Department of Chemistry
     Texas A&M University
     P.O. Box 30012
     College Station
     tx 77842-3012
     USA
;
_publ_contact_author_email dunbar@mail.chem.tamu.edu
_publ_contact_author_fax '+1 979 8457177'
_publ_contact_author_name '   Kim R. Dunbar'
_publ_contact_author_phone '+1 979 8455235'
_publ_section_title
;
 New Paramagnetic Re(II) Compounds with Nitrile and Cyanide Ligands
 Prepared by Homolytic Scission of Dirhenium Complexes
;
_journal_name_full 'Inorganic Chemistry'
_journal_page_first 4256
_journal_page_last 4258
_journal_paper_doi 10.1021/ic020661s
_journal_volume 42
_journal_year 2003
_chemical_formula_moiety 'C44 H39 N3 P3 Re, C8 H10 N, C2 H5 O, C2 H5, 2(C2 H3 N)'
_chemical_formula_sum 'C60 H65 N6 O P3 Re'
_chemical_formula_weight 1165.29
_chemical_name_systematic
;
  ?
;
_space_group_IT_number 14
_symmetry_cell_setting monoclinic
_symmetry_space_group_name_Hall '-P 2ybc'
_symmetry_space_group_name_H-M 'P 1 21/c 1'
_atom_sites_solution_hydrogens geom
_atom_sites_solution_primary direct
_atom_sites_solution_secondary difmap
_audit_creation_method SHELXL-97
_cell_angle_alpha 90
_cell_angle_beta 94.375(6)
_cell_angle_gamma 90
_cell_formula_units_Z 4
_cell_length_a 18.587(6)
_cell_length_b 14.115(5)
_cell_length_c 21.662(8)
_cell_measurement_temperature 110(2)
_cell_measurement_theta_max 24.102
_cell_measurement_theta_min 2.197
_cell_volume 5667(3)
_computing_cell_refinement "'SAINT (Bruker, 1998)"
_computing_data_collection 'SMART (Bruker, 2000)'
_computing_data_reduction 'SAINT (Bruker, 1998)'
_computing_molecular_graphics 'SHELXTL (Sheldrick, 1994)'
_computing_structure_refinement 'SHELXL-97 (Sheldrick, 1997)'
_computing_structure_solution 'SHELXTL (Sheldrick, 1994)'
_diffrn_ambient_temperature 110(2)
_diffrn_measured_fraction_theta_full 0.950
_diffrn_measured_fraction_theta_max 0.950
_diffrn_measurement_device_type 'SMART CCD'
_diffrn_measurement_method '\w scans'
_diffrn_radiation_monochromator graphite
_diffrn_radiation_source 'fine-focus sealed tube'
_diffrn_radiation_type MoK\a
_diffrn_radiation_wavelength 0.71073
_diffrn_reflns_av_R_equivalents 0.0860
_diffrn_reflns_av_sigmaI/netI 0.1282
_diffrn_reflns_limit_h_max 23
_diffrn_reflns_limit_h_min -23
_diffrn_reflns_limit_k_max 18
_diffrn_reflns_limit_k_min -12
_diffrn_reflns_limit_l_max 28
_diffrn_reflns_limit_l_min -21
_diffrn_reflns_number 35519
_diffrn_reflns_theta_full 28.42
_diffrn_reflns_theta_max 28.42
_diffrn_reflns_theta_min 1.10
_exptl_absorpt_coefficient_mu 2.274
_exptl_absorpt_correction_T_max 0.750
_exptl_absorpt_correction_T_min 0.502
_exptl_absorpt_correction_type empirical
_exptl_crystal_colour yellow
_exptl_crystal_density_diffrn 1.366
_exptl_crystal_density_method 'not measured'
_exptl_crystal_description needle
_exptl_crystal_F_000 2380
_exptl_crystal_size_max 0.350
_exptl_crystal_size_mid 0.139
_exptl_crystal_size_min 0.052
_refine_diff_density_max 2.160
_refine_diff_density_min -1.861
_refine_diff_density_rms 0.199
_refine_ls_extinction_coef 0.00011(9)
_refine_ls_extinction_expression Fc^*^=kFc[1+0.001xFc^2^\l^3^/sin(2\q)]^-1/4^
_refine_ls_extinction_method SHELXL
_refine_ls_goodness_of_fit_ref 0.981
_refine_ls_hydrogen_treatment mixed
_refine_ls_matrix_type full
_refine_ls_number_parameters 513
_refine_ls_number_reflns 13537
_refine_ls_number_restraints 0
_refine_ls_restrained_S_all 0.981
_refine_ls_R_factor_all 0.1302
_refine_ls_R_factor_gt 0.0593
_refine_ls_shift/su_max 4.924
_refine_ls_shift/su_mean 0.254
_refine_ls_structure_factor_coef Fsqd
_refine_ls_weighting_details 'calc w=1/[\s^2^(Fo^2^)+(0.0888P)^2^+0.0000P] where P=(Fo^2^+2Fc^2^)/3'
_refine_ls_weighting_scheme calc
_refine_ls_wR_factor_gt 0.1485
_refine_ls_wR_factor_ref 0.1862
_reflns_threshold_expression >2sigma(I)
_cod_data_source_file ic020661s_s1_1.cif
_cod_data_source_block compound_3
_cod_depositor_comments
;
The following automatic conversions were performed:

'_symmetry_cell_setting' value 'Monoclinic' changed to 'monoclinic'
according to the built-in table from CIF Core dictionary named
'cif_core.dic' version 2.4.1 from 2010-06-29.

Automatic conversion script
Id: cif_fix_values 1646 2011-03-28 12:23:43Z adriana 
;
_cod_original_sg_symbol_H-M 'P 21/c'
_cod_database_code 4313850

loop_
_symmetry_equiv_pos_as_xyz
x,y,z
-x,1/2+y,1/2-z
-x,-y,-z
x,1/2-y,1/2+z

loop_
_atom_site_label
_atom_site_type_symbol
_atom_site_fract_x
_atom_site_fract_y
_atom_site_fract_z
_atom_site_U_iso_or_equiv
_atom_site_adp_type
_atom_site_occupancy
_atom_site_symmetry_multiplicity
_atom_site_calc_flag
_atom_site_refinement_flags
_atom_site_disorder_assembly
_atom_site_disorder_group
Re1 Re 0.722009(15) 0.24673(2) 0.109067(13) 0.02419(12) Uani 1 1 d . . .
P3 P 0.81677(11) 0.18961(15) 0.04764(9) 0.0267(5) Uani 1 1 d . . .
P2 P 0.71312(11) 0.38372(15) 0.04160(10) 0.0282(5) Uani 1 1 d . . .
P1 P 0.81788(11) 0.33544(15) 0.16532(10) 0.0266(5) Uani 1 1 d . . .
C221 C 0.6882(4) 0.3702(6) -0.0429(4) 0.0303(19) Uani 1 1 d . . .
C121 C 0.8002(4) 0.4555(5) 0.1976(3) 0.0278(18) Uani 1 1 d . . .
C223 C 0.6676(5) 0.4419(7) -0.1444(4) 0.049(3) Uani 1 1 d . . .
H22A H 0.6646 0.4961 -0.1690 0.059 Uiso 1 1 calc R . .
C11 C 0.8922(4) 0.3606(6) 0.1147(4) 0.0312(19) Uani 1 1 d . . .
H11A H 0.9195 0.4143 0.1317 0.037 Uiso 1 1 calc R . .
H11B H 0.9244 0.3065 0.1160 0.037 Uiso 1 1 calc R . .
C111 C 0.8655(4) 0.2825(6) 0.2343(4) 0.0287(18) Uani 1 1 d . . .
C116 C 0.8243(5) 0.2312(6) 0.2745(4) 0.035(2) Uani 1 1 d . . .
H11C H 0.7746 0.2259 0.2659 0.042 Uiso 1 1 calc R . .
C2 C 0.7265(4) 0.1223(6) 0.1633(4) 0.034(2) Uani 1 1 d . . .
C12 C 0.8012(4) 0.4455(5) 0.0386(4) 0.0314(19) Uani 1 1 d . . .
H12A H 0.8011 0.4789 -0.0005 0.038 Uiso 1 1 calc R . .
H12B H 0.8052 0.4927 0.0713 0.038 Uiso 1 1 calc R . .
C1 C 0.6383(5) 0.1809(8) 0.0561(4) 0.051(3) Uani 1 1 d . . .
C13 C 0.8589(4) 0.2880(6) 0.0080(3) 0.0290(18) Uani 1 1 d . . .
H13A H 0.9062 0.2677 -0.0027 0.035 Uiso 1 1 calc R . .
H13B H 0.8302 0.3008 -0.0303 0.035 Uiso 1 1 calc R . .
C10 C 0.8678(4) 0.3824(6) 0.0454(3) 0.0290(19) Uani 1 1 d . . .
C311 C 0.7941(4) 0.1029(6) -0.0126(3) 0.0280(18) Uani 1 1 d . . .
C226 C 0.6780(4) 0.2823(6) -0.0714(4) 0.0318(19) Uani 1 1 d . . .
H22B H 0.6810 0.2277 -0.0473 0.038 Uiso 1 1 calc R . .
C326 C 0.9003(5) 0.0986(6) 0.1467(4) 0.036(2) Uani 1 1 d . . .
H32A H 0.8622 0.1123 0.1707 0.044 Uiso 1 1 calc R . .
C222 C 0.6821(5) 0.4510(6) -0.0798(4) 0.041(2) Uani 1 1 d . . .
H22C H 0.6875 0.5107 -0.0620 0.049 Uiso 1 1 calc R . .
C124 C 0.7741(6) 0.6360(7) 0.2460(4) 0.052(3) Uani 1 1 d . . .
H12C H 0.7655 0.6964 0.2610 0.062 Uiso 1 1 calc R . .
C321 C 0.8962(4) 0.1280(6) 0.0850(4) 0.0302(19) Uani 1 1 d . . .
N2 N 0.7249(4) 0.0531(5) 0.1914(4) 0.046(2) Uani 1 1 d . . .
C123 C 0.8441(5) 0.6029(6) 0.2422(4) 0.040(2) Uani 1 1 d . . .
H12D H 0.8832 0.6402 0.2560 0.048 Uiso 1 1 calc R . .
C316 C 0.7649(6) 0.0163(6) 0.0055(4) 0.053(3) Uani 1 1 d . . .
H31A H 0.7535 0.0086 0.0463 0.064 Uiso 1 1 calc R . .
C122 C 0.8551(5) 0.5148(6) 0.2179(4) 0.038(2) Uani 1 1 d . . .
H12E H 0.9023 0.4944 0.2151 0.046 Uiso 1 1 calc R . .
C225 C 0.6636(5) 0.2745(7) -0.1351(4) 0.041(2) Uani 1 1 d . . .
H22D H 0.6576 0.2150 -0.1533 0.049 Uiso 1 1 calc R . .
C322 C 0.9550(5) 0.1062(7) 0.0499(4) 0.051(3) Uani 1 1 d . . .
H32B H 0.9540 0.1246 0.0087 0.061 Uiso 1 1 calc R . .
C314 C 0.7668(5) -0.0467(7) -0.0974(4) 0.052(3) Uani 1 1 d . . .
H31B H 0.7591 -0.0970 -0.1248 0.063 Uiso 1 1 calc R . .
C126 C 0.7299(5) 0.4871(7) 0.2028(4) 0.043(2) Uani 1 1 d . . .
H12F H 0.6913 0.4480 0.1902 0.052 Uiso 1 1 calc R . .
N1 N 0.5887(5) 0.1460(7) 0.0289(4) 0.080(3) Uani 1 1 d . . .
C14 C 0.9301(4) 0.4372(6) 0.0189(4) 0.043(2) Uani 1 1 d . . .
H14A H 0.9173 0.4525 -0.0237 0.065 Uiso 1 1 calc R . .
H14B H 0.9728 0.3986 0.0217 0.065 Uiso 1 1 calc R . .
H14C H 0.9391 0.4944 0.0421 0.065 Uiso 1 1 calc R . .
C125 C 0.7170(6) 0.5758(6) 0.2264(4) 0.048(3) Uani 1 1 d . . .
H12G H 0.6697 0.5958 0.2294 0.057 Uiso 1 1 calc R . .
C313 C 0.7922(5) 0.0382(6) -0.1171(4) 0.037(2) Uani 1 1 d . . .
H31C H 0.7982 0.0472 -0.1590 0.045 Uiso 1 1 calc R . .
C224 C 0.6580(5) 0.3554(7) -0.1716(4) 0.047(3) Uani 1 1 d . . .
H22E H 0.6479 0.3506 -0.2142 0.057 Uiso 1 1 calc R . .
C312 C 0.8094(4) 0.1114(6) -0.0751(4) 0.0290(18) Uani 1 1 d . . .
H31D H 0.8311 0.1663 -0.0884 0.035 Uiso 1 1 calc R . .
C113 C 0.9715(5) 0.2474(6) 0.3007(4) 0.048(2) Uani 1 1 d . . .
H11D H 1.0210 0.2527 0.3097 0.057 Uiso 1 1 calc R . .
C324 C 1.0154(5) 0.0276(7) 0.1380(5) 0.058(3) Uani 1 1 d . . .
H32C H 1.0542 -0.0074 0.1556 0.069 Uiso 1 1 calc R . .
C114 C 0.9309(6) 0.1960(7) 0.3395(4) 0.049(3) Uani 1 1 d . . .
H11E H 0.9531 0.1663 0.3742 0.058 Uiso 1 1 calc R . .
C112 C 0.9393(5) 0.2915(7) 0.2482(4) 0.043(2) Uani 1 1 d . . .
H11F H 0.9670 0.3268 0.2226 0.052 Uiso 1 1 calc R . .
C323 C 1.0144(6) 0.0573(7) 0.0768(5) 0.060(3) Uani 1 1 d . . .
H32D H 1.0535 0.0445 0.0538 0.073 Uiso 1 1 calc R . .
C115 C 0.8570(5) 0.1887(6) 0.3269(4) 0.042(2) Uani 1 1 d . . .
H11G H 0.8295 0.1552 0.3535 0.051 Uiso 1 1 calc R . .
N3 N 0.5964(4) 0.3016(6) 0.1996(4) 0.048(2) Uani 1 1 d . . .
C3 C 0.6418(4) 0.2875(6) 0.1674(4) 0.0314(19) Uani 1 1 d . . .
C325 C 0.9582(5) 0.0507(7) 0.1727(4) 0.050(3) Uani 1 1 d . . .
H32E H 0.9595 0.0331 0.2141 0.060 Uiso 1 1 calc R . .
C315 C 0.7528(6) -0.0563(8) -0.0349(5) 0.065(3) Uani 1 1 d . . .
H31E H 0.7349 -0.1134 -0.0211 0.078 Uiso 1 1 calc R . .
O1 O 0.8446(14) 0.7280(15) 0.0638(13) 0.331(12) Uiso 1 1 d . . .
C1S C 0.9023(12) 0.7377(12) 0.0158(11) 0.168(8) Uiso 1 1 d . . .
H1S1 H 0.9431 0.6976 0.0283 0.201 Uiso 1 1 calc R . .
H1S2 H 0.9193 0.8027 0.0157 0.201 Uiso 1 1 calc R . .
C3S C 0.8409(12) 0.8250(15) 0.1148(11) 0.197(9) Uiso 1 1 d . . .
H3S1 H 0.8682 0.8153 0.1542 0.236 Uiso 1 1 calc R . .
H3S2 H 0.8535 0.8849 0.0965 0.236 Uiso 1 1 calc R . .
C2S C 0.8699(10) 0.7072(14) -0.0583(9) 0.161(7) Uiso 1 1 d . . .
H2S1 H 0.8784 0.6411 -0.0650 0.242 Uiso 1 1 calc R . .
H2S2 H 0.8942 0.7439 -0.0877 0.242 Uiso 1 1 calc R . .
H2S3 H 0.8190 0.7196 -0.0634 0.242 Uiso 1 1 calc R . .
C4S C 0.7700(11) 0.8127(16) 0.1171(10) 0.216(8) Uiso 1 1 d . . .
H4S1 H 0.7449 0.8672 0.0999 0.324 Uiso 1 1 calc R . .
H4S2 H 0.7591 0.8045 0.1594 0.324 Uiso 1 1 calc R . .
H4S3 H 0.7551 0.7575 0.0936 0.324 Uiso 1 1 calc R . .
C211 C 0.6501(3) 0.4797(4) 0.0578(3) 0.045(2) Uiso 1 1 d G . .
C212 C 0.6683(3) 0.5752(5) 0.0592(4) 0.069(3) Uiso 1 1 d G . .
H21A H 0.7153 0.5937 0.0534 0.083 Uiso 1 1 calc R . .
C213 C 0.6162(5) 0.6430(4) 0.0691(4) 0.117(5) Uiso 1 1 d G . .
H21B H 0.6284 0.7069 0.0700 0.140 Uiso 1 1 calc R . .
C214 C 0.5459(4) 0.6153(5) 0.0777(4) 0.122(6) Uiso 1 1 d G . .
H21C H 0.5111 0.6607 0.0843 0.146 Uiso 1 1 calc R . .
C215 C 0.5277(3) 0.5198(6) 0.0763(4) 0.089(4) Uiso 1 1 d G . .
H21D H 0.4806 0.5013 0.0820 0.106 Uiso 1 1 calc R . .
C216 C 0.5798(4) 0.4520(4) 0.0663(4) 0.062(3) Uiso 1 1 d G . .
H21E H 0.5676 0.3881 0.0654 0.075 Uiso 1 1 calc R . .
C61 C 0.8857(11) 0.5719(12) -0.1789(8) 0.120(6) Uiso 1 1 d . . .
N6 N 0.9386(10) 0.5508(12) -0.1675(8) 0.163(7) Uiso 1 1 d . . .
C62 C 0.8046(11) 0.5823(14) -0.2056(10) 0.188(9) Uiso 1 1 d . . .
H62A H 0.7844 0.5207 -0.2139 0.282 Uiso 1 1 calc R . .
H62B H 0.8027 0.6185 -0.2432 0.282 Uiso 1 1 calc R . .
H62C H 0.7775 0.6142 -0.1758 0.282 Uiso 1 1 calc R . .
C52 C 0.5550(10) -0.2850(13) -0.0899(9) 0.152(7) Uiso 1 1 d . . .
H52A H 0.5482 -0.2302 -0.0647 0.228 Uiso 1 1 calc R . .
H52B H 0.5493 -0.3413 -0.0659 0.228 Uiso 1 1 calc R . .
H52C H 0.5200 -0.2847 -0.1248 0.228 Uiso 1 1 calc R . .
C51 C 0.6323(9) -0.2828(10) -0.1131(7) 0.095(4) Uiso 1 1 d . . .
N5 N 0.6860(7) -0.2784(8) -0.1308(6) 0.094(4) Uiso 1 1 d . . .
N4 N 0.5225(4) -0.0523(6) 0.1608(4) 0.055(2) Uiso 1 1 d . . .
C45A C 0.5368(12) 0.0571(15) 0.1679(11) 0.052(6) Uiso 0.50 1 d P . .
C45B C 0.5446(13) 0.0257(16) 0.1996(12) 0.061(6) Uiso 0.50 1 d P . .
C43 C 0.4384(10) -0.0438(13) 0.1259(9) 0.149(7) Uiso 1 1 d . . .
H43A H 0.4311 -0.0899 0.0928 0.178 Uiso 1 1 calc R . .
H43B H 0.4025 -0.0541 0.1555 0.178 Uiso 1 1 calc R . .
C47 C 0.5184(14) -0.1316(17) 0.1805(12) 0.251(11) Uiso 1 1 d . . .
H47A H 0.5054 -0.1723 0.1454 0.301 Uiso 1 1 calc R . .
H47B H 0.4780 -0.1326 0.2064 0.301 Uiso 1 1 calc R . .
C41 C 0.5763(9) -0.0461(12) 0.1045(9) 0.134(6) Uiso 1 1 d . . .
C48 C 0.5796(9) -0.1771(11) 0.2163(8) 0.131(6) Uiso 1 1 d . . .
H48A H 0.6187 -0.1854 0.1903 0.197 Uiso 1 1 calc R . .
H48B H 0.5648 -0.2378 0.2308 0.197 Uiso 1 1 calc R . .
H48C H 0.5951 -0.1379 0.2510 0.197 Uiso 1 1 calc R . .
C46 C 0.4913(15) 0.0606(19) 0.2427(14) 0.237(11) Uiso 1 1 d . . .
C44 C 0.4335(14) 0.0624(16) 0.0989(12) 0.283(12) Uiso 1 1 d . . .
H44A H 0.4739 0.0985 0.1161 0.425 Uiso 1 1 calc R . .
H44B H 0.3895 0.0914 0.1099 0.425 Uiso 1 1 calc R . .
H44C H 0.4341 0.0606 0.0547 0.425 Uiso 1 1 calc R . .
C42B C 0.6419(17) -0.103(2) 0.1046(15) 0.048(8) Uiso 0.30 1 d P . .
C42A C 0.5651(8) -0.1007(11) 0.0539(8) 0.065(4) Uiso 0.70 1 d P . .

loop_
_atom_site_aniso_label
_atom_site_aniso_U_11
_atom_site_aniso_U_22
_atom_site_aniso_U_33
_atom_site_aniso_U_23
_atom_site_aniso_U_13
_atom_site_aniso_U_12
Re1 0.02112(17) 0.0352(2) 0.01676(15) -0.00026(15) 0.00450(10) -0.00564(15)
P3 0.0275(12) 0.0346(12) 0.0178(10) 0.0001(9) 0.0019(8) -0.0028(9)
P2 0.0274(12) 0.0374(12) 0.0201(11) 0.0004(9) 0.0036(9) 0.0004(9)
P1 0.0247(11) 0.0354(12) 0.0199(11) -0.0024(9) 0.0033(8) -0.0024(9)
C221 0.025(4) 0.046(5) 0.020(4) 0.003(4) 0.006(3) 0.000(4)
C121 0.034(5) 0.033(5) 0.016(4) 0.001(3) 0.000(3) -0.008(4)
C223 0.073(7) 0.050(6) 0.024(5) 0.009(4) 0.005(5) 0.008(5)
C11 0.025(4) 0.042(5) 0.027(5) -0.012(4) 0.005(4) -0.005(4)
C111 0.027(4) 0.037(4) 0.023(4) -0.006(3) 0.005(3) -0.001(4)
C116 0.039(5) 0.045(6) 0.022(4) -0.006(4) 0.002(4) -0.002(4)
C2 0.033(5) 0.047(5) 0.023(4) -0.015(4) 0.012(4) -0.018(4)
C12 0.042(5) 0.030(5) 0.023(4) -0.004(3) 0.011(4) -0.005(4)
C1 0.043(6) 0.089(8) 0.023(5) -0.004(5) 0.011(4) -0.035(6)
C13 0.027(4) 0.045(5) 0.015(4) -0.001(3) 0.001(3) -0.006(4)
C10 0.034(5) 0.038(5) 0.017(4) 0.007(3) 0.011(3) -0.015(4)
C311 0.035(5) 0.037(5) 0.013(4) -0.011(3) 0.008(3) -0.007(4)
C226 0.027(4) 0.040(5) 0.029(5) -0.002(4) 0.004(4) 0.005(4)
C326 0.040(5) 0.037(5) 0.032(5) -0.002(4) 0.000(4) -0.001(4)
C222 0.050(6) 0.050(6) 0.021(5) 0.000(4) -0.001(4) 0.004(4)
C124 0.070(8) 0.048(6) 0.038(6) -0.010(5) 0.000(5) -0.012(5)
C321 0.037(5) 0.035(5) 0.019(4) 0.003(4) 0.007(4) 0.003(4)
N2 0.054(5) 0.036(5) 0.052(5) 0.009(4) 0.019(4) -0.010(4)
C123 0.049(6) 0.037(5) 0.034(5) -0.001(4) 0.001(4) -0.010(4)
C316 0.085(8) 0.044(6) 0.033(6) -0.015(4) 0.026(5) -0.025(5)
C122 0.038(5) 0.035(5) 0.041(6) 0.003(4) 0.006(4) -0.007(4)
C225 0.029(5) 0.068(7) 0.026(5) -0.010(4) 0.001(4) 0.015(4)
C322 0.058(7) 0.069(7) 0.028(5) -0.003(5) 0.013(5) 0.021(5)
C314 0.079(8) 0.043(6) 0.037(6) -0.011(5) 0.021(5) -0.016(5)
C126 0.037(6) 0.051(6) 0.042(6) -0.003(5) 0.006(4) -0.001(4)
N1 0.079(7) 0.117(9) 0.044(6) -0.013(5) 0.003(5) -0.060(6)
C14 0.034(5) 0.049(6) 0.049(6) -0.007(5) 0.017(4) -0.015(4)
C125 0.062(7) 0.042(6) 0.040(6) -0.015(4) 0.014(5) 0.013(5)
C313 0.050(6) 0.043(5) 0.020(5) -0.006(4) 0.012(4) -0.001(4)
C224 0.044(6) 0.077(7) 0.023(5) 0.001(5) 0.005(4) 0.022(5)
C312 0.030(5) 0.032(5) 0.025(4) 0.001(3) 0.006(3) 0.000(4)
C113 0.039(5) 0.067(7) 0.036(5) -0.002(5) -0.005(4) 0.010(5)
C324 0.053(7) 0.072(7) 0.045(6) 0.000(5) -0.012(5) 0.033(6)
C114 0.064(7) 0.054(6) 0.026(5) -0.005(5) -0.006(5) 0.014(5)
C112 0.032(5) 0.060(6) 0.036(6) 0.000(5) -0.002(4) 0.002(5)
C323 0.057(7) 0.090(8) 0.035(6) 0.003(5) 0.011(5) 0.039(6)
C115 0.051(6) 0.051(6) 0.026(5) -0.004(4) 0.007(4) 0.004(5)
N3 0.038(5) 0.069(6) 0.037(5) -0.001(4) 0.009(4) -0.001(4)
C3 0.024(4) 0.040(5) 0.031(5) -0.001(4) 0.008(4) 0.001(4)
C325 0.053(6) 0.071(7) 0.024(5) 0.004(5) -0.005(4) 0.013(5)
C315 0.093(9) 0.063(7) 0.042(6) -0.011(5) 0.029(6) -0.033(6)

loop_
_atom_type_symbol
_atom_type_description
_atom_type_scat_dispersion_real
_atom_type_scat_dispersion_imag
_atom_type_scat_source
C C 0.0033 0.0016 'International Tables Vol C Tables 4.2.6.8 and 6.1.1.4'
H H 0.0000 0.0000 'International Tables Vol C Tables 4.2.6.8 and 6.1.1.4'
N N 0.0061 0.0033 'International Tables Vol C Tables 4.2.6.8 and 6.1.1.4'
O O 0.0106 0.0060 'International Tables Vol C Tables 4.2.6.8 and 6.1.1.4'
P P 0.1023 0.0942 'International Tables Vol C Tables 4.2.6.8 and 6.1.1.4'
Re Re -1.0185 7.2310 'International Tables Vol C Tables 4.2.6.8 and 6.1.1.4'

loop_
_geom_angle_atom_site_label_1
_geom_angle_atom_site_label_2
_geom_angle_atom_site_label_3
_geom_angle
_geom_angle_site_symmetry_1
_geom_angle_site_symmetry_3
_geom_angle_publ_flag
C1 Re1 C3 85.3(3) . . ?
C1 Re1 C2 86.1(4) . . ?
C3 Re1 C2 83.9(3) . . ?
C1 Re1 P2 90.6(3) . . ?
C3 Re1 P2 97.2(2) . . ?
C2 Re1 P2 176.4(2) . . ?
C1 Re1 P3 95.3(3) . . ?
C3 Re1 P3 175.4(2) . . ?
C2 Re1 P3 91.7(2) . . ?
P2 Re1 P3 87.32(7) . . ?
C1 Re1 P1 175.1(3) . . ?
C3 Re1 P1 94.8(2) . . ?
C2 Re1 P1 98.8(2) . . ?
P2 Re1 P1 84.54(7) . . ?
P3 Re1 P1 84.89(7) . . ?
C311 P3 C13 104.9(4) . . ?
C311 P3 C321 97.5(4) . . ?
C13 P3 C321 101.9(4) . . ?
C311 P3 Re1 118.7(3) . . ?
C13 P3 Re1 111.0(3) . . ?
C321 P3 Re1 120.4(3) . . ?
C211 P2 C12 103.7(3) . . ?
C211 P2 C221 98.5(4) . . ?
C12 P2 C221 99.7(4) . . ?
C211 P2 Re1 119.2(2) . . ?
C12 P2 Re1 112.0(3) . . ?
C221 P2 Re1 120.8(3) . . ?
C111 P1 C11 102.9(4) . . ?
C111 P1 C121 98.7(3) . . ?
C11 P1 C121 101.9(4) . . ?
C111 P1 Re1 119.2(3) . . ?
C11 P1 Re1 110.6(3) . . ?
C121 P1 Re1 120.8(3) . . ?
C222 C221 C226 118.2(8) . . ?
C222 C221 P2 118.9(6) . . ?
C226 C221 P2 122.8(6) . . ?
C122 C121 C126 117.4(8) . . ?
C122 C121 P1 121.8(7) . . ?
C126 C121 P1 120.8(6) . . ?
C224 C223 C222 121.3(9) . . ?
C10 C11 P1 115.4(5) . . ?
C112 C111 C116 119.3(8) . . ?
C112 C111 P1 123.1(7) . . ?
C116 C111 P1 117.6(6) . . ?
C115 C116 C111 120.3(8) . . ?
N2 C2 Re1 175.9(8) . . ?
C10 C12 P2 115.7(5) . . ?
N1 C1 Re1 176.1(9) . . ?
C10 C13 P3 115.8(5) . . ?
C12 C10 C14 107.4(7) . . ?
C12 C10 C13 113.4(6) . . ?
C14 C10 C13 106.8(6) . . ?
C12 C10 C11 112.4(6) . . ?
C14 C10 C11 106.6(7) . . ?
C13 C10 C11 109.9(6) . . ?
C312 C311 C316 117.0(7) . . ?
C312 C311 P3 125.5(6) . . ?
C316 C311 P3 117.2(6) . . ?
C225 C226 C221 121.3(8) . . ?
C325 C326 C321 122.0(9) . . ?
C221 C222 C223 119.8(8) . . ?
C123 C124 C125 117.9(9) . . ?
C326 C321 C322 117.5(8) . . ?
C326 C321 P3 122.9(6) . . ?
C322 C321 P3 119.5(7) . . ?
C122 C123 C124 119.7(9) . . ?
C315 C316 C311 121.6(9) . . ?
C121 C122 C123 123.3(9) . . ?
C224 C225 C226 120.0(9) . . ?
C323 C322 C321 120.4(9) . . ?
C313 C314 C315 118.7(9) . . ?
C125 C126 C121 120.8(9) . . ?
C126 C125 C124 120.9(9) . . ?
C314 C313 C312 120.7(8) . . ?
C223 C224 C225 119.3(9) . . ?
C313 C312 C311 120.6(7) . . ?
C114 C113 C112 120.9(9) . . ?
C325 C324 C323 119.4(9) . . ?
C113 C114 C115 119.9(9) . . ?
C111 C112 C113 119.6(9) . . ?
C324 C323 C322 120.1(9) . . ?
C116 C115 C114 120.0(9) . . ?
N3 C3 Re1 174.0(8) . . ?
C326 C325 C324 120.6(9) . . ?
C316 C315 C314 121.0(9) . . ?
C1S O1 C3S 114.4(19) . . ?
O1 C1S C2S 113.0(19) . . ?
C4S C3S O1 90.5(18) . . ?
C212 C211 C216 120.0 . . ?
C212 C211 P2 124.0(4) . . ?
C216 C211 P2 115.9(4) . . ?
C211 C212 C213 120.0 . . ?
C214 C213 C212 120.0 . . ?
C215 C214 C213 120.0 . . ?
C214 C215 C216 120.0 . . ?
C215 C216 C211 120.0 . . ?
N6 C61 C62 167(2) . . ?
N5 C51 C52 177.3(18) . . ?
C47 N4 C45B 122.2(18) . . ?
C47 N4 C45A 153.4(17) . . ?
C45B N4 C45A 31.3(11) . . ?
C47 N4 C41 111.9(15) . . ?
C45B N4 C41 103.5(13) . . ?
C45A N4 C41 85.0(11) . . ?
C47 N4 C43 98.2(14) . . ?
C45B N4 C43 115.1(13) . . ?
C45A N4 C43 96.8(11) . . ?
C41 N4 C43 105.1(10) . . ?
C45B C45A N4 64(2) . . ?
C45B C45A C46 50(2) . . ?
N4 C45A C46 91.5(14) . . ?
C45A C45B N4 84(3) . . ?
C45A C45B C46 105(3) . . ?
N4 C45B C46 117(2) . . ?
C44 C43 N4 104.7(14) . . ?
N4 C47 C48 122(2) . . ?
C42A C41 C42B 76.2(17) . . ?
C42A C41 N4 120.8(14) . . ?
C42B C41 N4 121.8(18) . . ?
C45B C46 C45A 24.9(11) . . ?
C41 C42B C42A 48.9(13) . . ?
C41 C42A C42B 54.9(13) . . ?

loop_
_geom_bond_atom_site_label_1
_geom_bond_atom_site_label_2
_geom_bond_distance
_geom_bond_site_symmetry_2
_geom_bond_publ_flag
Re1 C1 2.081(9) . ?
Re1 C3 2.107(8) . ?
Re1 C2 2.111(9) . ?
Re1 P2 2.422(2) . ?
Re1 P3 2.425(2) . ?
Re1 P1 2.428(2) . ?
P3 C311 1.816(7) . ?
P3 C13 1.839(8) . ?
P3 C321 1.846(8) . ?
P2 C211 1.842(6) . ?
P2 C12 1.860(8) . ?
P2 C221 1.863(8) . ?
P1 C111 1.836(8) . ?
P1 C11 1.863(8) . ?
P1 C121 1.871(8) . ?
C221 C222 1.393(11) . ?
C221 C226 1.392(11) . ?
C121 C122 1.366(10) . ?
C121 C126 1.393(11) . ?
C223 C224 1.362(12) . ?
C223 C222 1.411(11) . ?
C11 C10 1.565(11) . ?
C111 C112 1.387(11) . ?
C111 C116 1.405(11) . ?
C116 C115 1.382(11) . ?
C2 N2 1.153(10) . ?
C12 C10 1.523(11) . ?
C1 N1 1.165(11) . ?
C13 C10 1.561(11) . ?
C10 C14 1.540(10) . ?
C311 C312 1.407(10) . ?
C311 C316 1.406(11) . ?
C226 C225 1.391(11) . ?
C326 C325 1.357(12) . ?
C326 C321 1.395(11) . ?
C124 C123 1.390(13) . ?
C124 C125 1.400(12) . ?
C321 C322 1.412(12) . ?
C123 C122 1.372(11) . ?
C316 C315 1.356(12) . ?
C225 C224 1.389(12) . ?
C322 C323 1.392(12) . ?
C314 C313 1.368(12) . ?
C314 C315 1.404(13) . ?
C126 C125 1.381(11) . ?
C313 C312 1.399(11) . ?
C113 C114 1.378(13) . ?
C113 C112 1.391(12) . ?
C324 C325 1.387(13) . ?
C324 C323 1.389(13) . ?
C114 C115 1.383(12) . ?
N3 C3 1.152(10) . ?
O1 C1S 1.56(3) . ?
O1 C3S 1.76(3) . ?
C1S C2S 1.72(3) . ?
C3S C4S 1.33(2) . ?
C211 C212 1.3900 . ?
C211 C216 1.3900 . ?
C212 C213 1.3900 . ?
C213 C214 1.3900 . ?
C214 C215 1.3900 . ?
C215 C216 1.3900 . ?
C61 N6 1.04(2) . ?
C61 C62 1.58(2) . ?
C52 C51 1.56(2) . ?
C51 N5 1.098(16) . ?
N4 C47 1.20(2) . ?
N4 C45B 1.43(2) . ?
N4 C45A 1.57(2) . ?
N4 C41 1.636(19) . ?
N4 C43 1.688(18) . ?
C45A C45B 0.82(3) . ?
C45A C46 1.88(4) . ?
C45B C46 1.50(3) . ?
C43 C44 1.61(2) . ?
C47 C48 1.47(2) . ?
C41 C42A 1.34(2) . ?
C41 C42B 1.46(3) . ?
C42B C42A 1.73(4) . ?
